data_2204025
loop_
_publ_author_name
'McLauchlan, Craig C.'
'Varda, Amy N.'
'Giles, Julian R.'

_publ_section_title
;
 Tris(pyrazol-1-yl)methane (Tpm)
;
_journal_issue 8
_journal_name_full 'Acta Crystallographica Section E'
_journal_page_first o1419
_journal_page_last o1420
_journal_paper_doi 10.1107/S1600536804017490
_journal_volume 60
_journal_year 2004
_chemical_formula_iupac 'C10 H10 N6'
_chemical_formula_moiety 'C10 H10 N6'
_chemical_formula_sum 'C10 H10 N6'
_chemical_formula_weight 214.24
_chemical_melting_point 100(2)
_chemical_name_common tris(pyrazolyl)methane
_chemical_name_systematic tris(pyrazol-1-yl)methane
_space_group_IT_number 19
_symmetry_cell_setting orthorhombic
_symmetry_space_group_name_Hall 'P 2ac 2ab'
_symmetry_space_group_name_H-M 'P 21 21 21'
_atom_sites_solution_hydrogens geom
_atom_sites_solution_primary direct
_atom_sites_solution_secondary difmap
_audit_conform_dict_name cif_core.dic
_audit_conform_dict_version 2.2
_audit_creation_method 'WinGX routine CIF_UPDATE'
_cell_angle_alpha 90
_cell_angle_beta 90
_cell_angle_gamma 90
_cell_formula_units_Z 16
_cell_length_a 10.7882(5)
_cell_length_b 15.3791(9)
_cell_length_c 25.4634(13)
_cell_measurement_reflns_used 13354
_cell_measurement_temperature 293(2)
_cell_measurement_theta_max 24.74
_cell_measurement_theta_min 2.07
_cell_volume 4224.7(4)
_computing_cell_refinement
;
CrysAlis RED (Oxford Diffraction, 2004)
;
_computing_data_collection
;
CrysAlis CCD (Oxford Diffraction, 2004)
;
_computing_data_reduction 'CrysAlis RED'
_computing_molecular_graphics 'ORTEP-3 for Windows (Farrugia, 1997)'
_computing_publication_material 'WinGX (Farrugia, 1999)'
_computing_structure_refinement 'SHELXL97 (Sheldrick, 1997)'
_computing_structure_solution 'SHELXS97 (Sheldrick, 1997)'
_diffrn_ambient_temperature 110
_diffrn_measured_fraction_theta_full 0.994
_diffrn_measured_fraction_theta_max 0.924
_diffrn_measurement_device
;
Oxford Diffraction Xcalibur3 diffractometer equipped with a CCD detector
;
_diffrn_measurement_method '\f and \w'
_diffrn_radiation_monochromator graphite
_diffrn_radiation_source 'Enhance (Mo) X-ray Source'
_diffrn_radiation_type MoK\a
_diffrn_radiation_wavelength 0.71073
_diffrn_reflns_av_R_equivalents 0.0564
_diffrn_reflns_limit_h_max 9
_diffrn_reflns_limit_h_min -16
_diffrn_reflns_limit_k_max 22
_diffrn_reflns_limit_k_min -21
_diffrn_reflns_limit_l_max 38
_diffrn_reflns_limit_l_min -37
_diffrn_reflns_number 42106
_diffrn_reflns_theta_full 26.00
_diffrn_reflns_theta_max 33.52
_diffrn_reflns_theta_min 3.95
_diffrn_standards_decay_% <1
_exptl_absorpt_coefficient_mu 0.09
_exptl_absorpt_correction_T_max 0.99216
_exptl_absorpt_correction_T_min 0.97901
_exptl_absorpt_correction_type numerical
_exptl_absorpt_process_details '(Clark & Reid, 1995)'
_exptl_crystal_colour colorless
_exptl_crystal_density_diffrn 1.347
_exptl_crystal_density_method 'not measured'
_exptl_crystal_description prism
_exptl_crystal_F_000 1792
_exptl_crystal_size_max 0.23732
_exptl_crystal_size_mid 0.09928
_exptl_crystal_size_min 0.04527
_refine_diff_density_max 0.233
_refine_diff_density_min -0.248
_refine_ls_extinction_method none
_refine_ls_goodness_of_fit_ref 1.126
_refine_ls_hydrogen_treatment constr
_refine_ls_matrix_type full
_refine_ls_number_parameters 578
_refine_ls_number_reflns 8376
_refine_ls_number_restraints 0
_refine_ls_restrained_S_all 1.126
_refine_ls_R_factor_all 0.0820
_refine_ls_R_factor_gt 0.0609
_refine_ls_shift/su_max 0.002
_refine_ls_shift/su_mean 0.000
_refine_ls_structure_factor_coef Fsqd
_refine_ls_weighting_details 'calc w = 1/[\s^2^(Fo^2^)+(0.0568P)^2^] where P = (Fo^2^+2Fc^2^)/3'
_refine_ls_weighting_scheme calc
_refine_ls_wR_factor_gt 0.1178
_refine_ls_wR_factor_ref 0.1255
_reflns_number_gt 6743
_reflns_number_total 8376
_reflns_threshold_expression I>2\s(I)
_cod_data_source_file fl6109.cif
_cod_data_source_block I
_cod_depositor_comments
;
The following automatic conversions were performed:

'_chemical_melting_point' value '98-102' was changed to '100(2)' -
the average value was taken and precision was estimated.

Automatic conversion script
Id: cif_fix_values 1646 2011-03-28 12:23:43Z adriana 

The following automatic conversions were performed:

'_chemical_melting_point' value '98-102' was changed to '100(2)' -
the average value was taken and precision was estimated.

Automatic conversion script
Id: cif_fix_values 1715 2011-07-08 13:25:40Z adriana 
;
_cod_database_code 2204025
_cod_database_fobs_code 2204025

loop_
_symmetry_equiv_pos_as_xyz
'x, y, z'
'-x+1/2, -y, z+1/2'
'x+1/2, -y+1/2, -z'
'-x, y+1/2, -z+1/2'

loop_
_atom_site_label
_atom_site_fract_x
_atom_site_fract_y
_atom_site_fract_z
_atom_site_U_iso_or_equiv
_atom_site_adp_type
_atom_site_calc_flag
_atom_site_refinement_flags
_atom_site_occupancy
_atom_site_type_symbol
C1 0.7300(3) 0.52965(18) 0.61569(10) 0.0324(6) Uani d . 1 C
H1 0.6844 0.5369 0.6464 0.039 Uiso calc R 1 H
C2 0.8545(3) 0.55353(17) 0.61024(9) 0.0279(5) Uani d . 1 C
H2 0.9057 0.5779 0.6357 0.034 Uiso calc R 1 H
C3 0.8848(2) 0.53350(16) 0.55963(9) 0.0231(5) Uani d . 1 C
H3 0.9614 0.5415 0.5436 0.028 Uiso calc R 1 H
C4 0.7843(3) 0.22750(16) 0.48362(11) 0.0316(6) Uani d . 1 C
H4 0.7546 0.1732 0.4737 0.038 Uiso calc R 1 H
C5 0.8937(3) 0.24015(16) 0.51210(9) 0.0292(5) Uani d . 1 C
H5 0.9480 0.1978 0.5244 0.035 Uiso calc R 1 H
C6 0.9035(2) 0.32812(16) 0.51788(9) 0.0255(5) Uani d . 1 C
H6 0.9666 0.3581 0.5349 0.031 Uiso calc R 1 H
C7 0.9712(2) 0.54328(16) 0.39708(9) 0.0243(5) Uani d . 1 C
H7 1.0494 0.5562 0.3839 0.029 Uiso calc R 1 H
C8 0.8610(2) 0.56567(17) 0.37178(9) 0.0258(5) Uani d . 1 C
H8 0.8517 0.5951 0.3401 0.031 Uiso calc R 1 H
C9 0.7699(2) 0.53479(16) 0.40394(9) 0.0237(5) Uani d . 1 C
H9 0.6848 0.5390 0.3984 0.028 Uiso calc R 1 H
C10 0.7650(2) 0.45353(14) 0.48825(8) 0.0185(4) Uani d . 1 C
H10 0.6761 0.4537 0.4803 0.022 Uiso calc R 1 H
N1 0.78127(17) 0.49954(13) 0.53714(7) 0.0195(4) Uani d . 1 N
N2 0.80255(18) 0.36345(12) 0.49380(7) 0.0204(4) Uani d . 1 N
N3 0.82675(17) 0.49689(13) 0.44532(7) 0.0194(4) Uani d . 1 N
N4 0.68452(19) 0.49534(15) 0.57179(8) 0.0281(5) Uani d . 1 N
N5 0.7276(2) 0.30178(13) 0.47238(8) 0.0278(5) Uani d . 1 N
N6 0.95247(18) 0.50148(13) 0.44211(8) 0.0220(4) Uani d . 1 N
C11 0.3789(2) 0.47271(17) 0.60152(9) 0.0253(5) Uani d . 1 C
H11 0.4638 0.4683 0.6071 0.030 Uiso calc R 1 H
C12 0.2876(2) 0.44507(18) 0.63425(10) 0.0305(6) Uani d . 1 C
H12 0.2968 0.4183 0.6668 0.037 Uiso calc R 1 H
C13 0.1772(2) 0.46545(17) 0.60867(9) 0.0256(5) Uani d . 1 C
H13 0.0991 0.4533 0.6222 0.031 Uiso calc R 1 H
C14 0.4251(2) 0.45125(16) 0.39254(9) 0.0274(5) Uani d . 1 C
H14 0.4735 0.4364 0.3637 0.033 Uiso calc R 1 H
C15 0.2980(2) 0.43522(16) 0.39602(9) 0.0265(5) Uani d . 1 C
H15 0.2475 0.4093 0.3709 0.032 Uiso calc R 1 H
C16 0.2636(2) 0.46573(16) 0.44427(9) 0.0226(5) Uani d . 1 C
H16 0.1844 0.4647 0.4586 0.027 Uiso calc R 1 H
C17 0.3538(3) 0.77339(17) 0.51839(10) 0.0296(6) Uani d . 1 C
H17 0.3825 0.8285 0.5272 0.035 Uiso calc R 1 H
C18 0.2384(3) 0.75757(17) 0.49567(10) 0.0300(5) Uani d . 1 C
H18 0.1780 0.7981 0.4867 0.036 Uiso calc R 1 H
C19 0.2335(2) 0.66985(16) 0.48959(11) 0.0278(5) Uani d . 1 C
H19 0.1678 0.6381 0.4758 0.033 Uiso calc R 1 H
C20 0.3826(2) 0.54810(14) 0.51464(8) 0.0187(4) Uani d . 1 C
H20 0.4715 0.5496 0.5226 0.022 Uiso calc R 1 H
N7 0.32170(18) 0.50803(12) 0.55892(7) 0.0197(4) Uani d . 1 N
N8 0.36759(17) 0.49790(12) 0.46720(7) 0.0197(4) Uani d . 1 N
N9 0.34254(18) 0.63741(12) 0.50750(8) 0.0212(4) Uani d . 1 N
N10 0.19617(19) 0.50426(14) 0.56274(8) 0.0238(4) Uani d . 1 N
N11 0.46899(19) 0.49059(13) 0.43564(8) 0.0237(4) Uani d . 1 N
N12 0.4181(2) 0.70088(13) 0.52599(8) 0.0265(4) Uani d . 1 N
C21 0.6121(2) 0.78445(16) 0.36613(10) 0.0282(5) Uani d . 1 C
H21 0.6395 0.8304 0.3868 0.034 Uiso calc R 1 H
C22 0.5265(2) 0.72244(17) 0.38285(10) 0.0290(5) Uani d . 1 C
H22 0.4881 0.7187 0.4155 0.035 Uiso calc R 1 H
C23 0.5115(2) 0.66830(16) 0.34080(9) 0.0248(5) Uani d . 1 C
H23 0.4592 0.6203 0.3389 0.030 Uiso calc R 1 H
C24 0.6584(2) 0.44646(16) 0.25922(10) 0.0258(5) Uani d . 1 C
H24 0.7100 0.3993 0.2660 0.031 Uiso calc R 1 H
C25 0.5318(2) 0.43913(15) 0.24952(9) 0.0234(5) Uani d . 1 C
H25 0.4849 0.3884 0.2484 0.028 Uiso calc R 1 H
C26 0.4916(2) 0.52197(15) 0.24202(9) 0.0217(5) Uani d . 1 C
H26 0.4107 0.5394 0.2351 0.026 Uiso calc R 1 H
C27 0.3327(2) 0.74192(15) 0.18673(9) 0.0238(5) Uani d . 1 C
H27 0.2479 0.7523 0.1848 0.029 Uiso calc R 1 H
C28 0.4144(2) 0.75632(16) 0.14507(9) 0.0261(5) Uani d . 1 C
H28 0.3957 0.7769 0.1117 0.031 Uiso calc R 1 H
C29 0.5277(2) 0.73341(16) 0.16436(9) 0.0238(5) Uani d . 1 C
H29 0.6028 0.7353 0.1464 0.029 Uiso calc R 1 H
C30 0.6011(2) 0.66790(14) 0.24892(8) 0.0175(4) Uani d . 1 C
H30 0.6836 0.6849 0.2366 0.021 Uiso calc R 1 H
N13 0.58726(18) 0.69784(12) 0.30244(7) 0.0186(4) Uani d . 1 N
N14 0.59259(18) 0.57447(12) 0.24662(7) 0.0174(4) Uani d . 1 N
N15 0.51022(17) 0.70734(12) 0.21465(7) 0.0178(4) Uani d . 1 N
N16 0.64993(19) 0.77025(13) 0.31725(8) 0.0235(4) Uani d . 1 N
N17 0.69718(18) 0.52859(13) 0.25774(8) 0.0228(4) Uani d . 1 N
N18 0.38888(18) 0.71191(13) 0.22925(7) 0.0213(4) Uani d . 1 N
C31 1.1634(2) 0.78246(16) 0.31750(9) 0.0234(5) Uani d . 1 C
H31 1.2479 0.7712 0.3201 0.028 Uiso calc R 1 H
C32 1.0798(2) 0.77189(17) 0.35898(10) 0.0290(5) Uani d . 1 C
H32 1.0970 0.7533 0.3930 0.035 Uiso calc R 1 H
C33 0.9674(2) 0.79490(16) 0.33862(9) 0.0250(5) Uani d . 1 C
H33 0.8920 0.7951 0.3563 0.030 Uiso calc R 1 H
C34 0.8920(3) 0.72006(17) 0.13925(10) 0.0281(5) Uani d . 1 C
H34 0.8644 0.6725 0.1200 0.034 Uiso calc R 1 H
C35 0.9831(3) 0.77753(18) 0.12198(9) 0.0297(6) Uani d . 1 C
H35 1.0258 0.7760 0.0903 0.036 Uiso calc R 1 H
C36 0.9963(2) 0.83655(16) 0.16155(9) 0.0242(5) Uani d . 1 C
H36 1.0511 0.8832 0.1625 0.029 Uiso calc R 1 H
C37 0.8365(2) 1.06942(16) 0.22678(9) 0.0243(5) Uani d . 1 C
H37 0.7855 1.1143 0.2153 0.029 Uiso calc R 1 H
C38 0.9594(2) 1.08100(15) 0.24297(9) 0.0240(5) Uani d . 1 C
H38 1.0037 1.1328 0.2444 0.029 Uiso calc R 1 H
C39 1.0004(2) 0.99954(15) 0.25617(9) 0.0208(4) Uani d . 1 C
H39 1.0790 0.9846 0.2681 0.025 Uiso calc R 1 H
C40 0.8970(2) 0.85091(13) 0.25108(8) 0.0169(4) Uani d . 1 C
H40 0.8141 0.8349 0.2636 0.020 Uiso calc R 1 H
N19 0.98645(18) 0.81728(12) 0.28783(7) 0.0194(4) Uani d . 1 N
N20 0.91376(17) 0.81376(12) 0.19926(7) 0.0180(4) Uani d . 1 N
N21 0.90344(18) 0.94506(12) 0.24829(7) 0.0181(4) Uani d . 1 N
N22 1.10807(18) 0.81046(12) 0.27395(7) 0.0216(4) Uani d . 1 N
N23 0.84894(19) 0.74124(13) 0.18657(8) 0.0233(4) Uani d . 1 N
N24 0.80120(19) 0.98695(13) 0.22979(8) 0.0232(4) Uani d . 1 N

loop_
_atom_site_aniso_label
_atom_site_aniso_U_11
_atom_site_aniso_U_22
_atom_site_aniso_U_33
_atom_site_aniso_U_12
_atom_site_aniso_U_13
_atom_site_aniso_U_23
C1 0.0370(16) 0.0379(14) 0.0223(11) -0.0042(12) 0.0090(10) -0.0089(10)
C2 0.0329(14) 0.0282(12) 0.0227(11) -0.0014(11) -0.0030(10) -0.0078(9)
C3 0.0199(12) 0.0278(12) 0.0215(10) -0.0016(10) 0.0006(9) -0.0024(9)
C4 0.0393(16) 0.0212(12) 0.0344(14) -0.0036(11) -0.0026(12) -0.0012(10)
C5 0.0391(15) 0.0242(11) 0.0242(11) 0.0065(11) -0.0007(11) 0.0039(9)
C6 0.0228(12) 0.0274(12) 0.0264(11) -0.0016(10) -0.0076(10) -0.0008(9)
C7 0.0244(13) 0.0272(12) 0.0214(10) -0.0024(10) 0.0049(9) -0.0002(9)
C8 0.0280(14) 0.0295(12) 0.0200(10) 0.0004(10) -0.0003(9) 0.0054(9)
C9 0.0199(12) 0.0275(12) 0.0238(11) 0.0007(10) -0.0045(9) 0.0019(9)
C10 0.0181(11) 0.0201(10) 0.0174(9) 0.0003(8) 0.0006(8) 0.0002(8)
N1 0.0157(10) 0.0238(9) 0.0192(8) -0.0027(8) 0.0021(7) -0.0022(7)
N2 0.0227(10) 0.0189(9) 0.0195(8) -0.0007(7) -0.0017(8) -0.0006(7)
N3 0.0172(10) 0.0227(9) 0.0184(8) -0.0008(8) 0.0008(7) 0.0011(7)
N4 0.0217(11) 0.0351(12) 0.0274(10) -0.0057(9) 0.0064(8) -0.0081(9)
N5 0.0291(12) 0.0232(10) 0.0311(11) -0.0054(9) -0.0058(9) -0.0022(8)
N6 0.0168(10) 0.0273(10) 0.0218(9) 0.0015(8) 0.0020(7) -0.0010(8)
C11 0.0208(12) 0.0314(12) 0.0236(11) 0.0000(10) -0.0063(9) 0.0054(9)
C12 0.0319(15) 0.0389(14) 0.0208(11) -0.0047(11) -0.0010(10) 0.0083(10)
C13 0.0250(13) 0.0288(12) 0.0230(11) -0.0020(10) 0.0049(9) 0.0019(9)
C14 0.0360(15) 0.0256(12) 0.0205(10) -0.0010(10) 0.0065(10) -0.0005(9)
C15 0.0302(14) 0.0257(12) 0.0236(11) -0.0018(10) -0.0055(10) -0.0027(9)
C16 0.0177(11) 0.0258(11) 0.0243(11) -0.0007(9) -0.0027(9) -0.0003(9)
C17 0.0368(15) 0.0235(12) 0.0284(12) -0.0006(10) -0.0012(11) -0.0033(9)
C18 0.0358(15) 0.0264(12) 0.0278(12) 0.0062(11) -0.0054(11) 0.0005(10)
C19 0.0243(13) 0.0248(12) 0.0344(12) 0.0025(10) -0.0086(10) -0.0009(10)
C20 0.0192(11) 0.0199(10) 0.0171(9) -0.0012(8) -0.0012(8) 0.0006(8)
N7 0.0185(10) 0.0228(9) 0.0179(8) -0.0001(8) 0.0014(7) 0.0021(7)
N8 0.0178(10) 0.0225(9) 0.0188(8) 0.0003(8) 0.0040(7) -0.0026(7)
N9 0.0222(10) 0.0211(9) 0.0202(9) 0.0007(8) -0.0015(8) -0.0015(7)
N10 0.0175(10) 0.0290(10) 0.0248(9) 0.0026(8) 0.0024(8) 0.0040(8)
N11 0.0224(11) 0.0254(10) 0.0231(9) 0.0012(8) 0.0049(8) 0.0003(8)
N12 0.0297(12) 0.0251(10) 0.0248(10) -0.0019(9) -0.0032(8) -0.0043(8)
C21 0.0339(15) 0.0251(12) 0.0256(11) 0.0004(11) -0.0009(10) -0.0062(9)
C22 0.0302(14) 0.0353(14) 0.0213(11) 0.0007(11) 0.0049(10) -0.0008(9)
C23 0.0246(13) 0.0269(12) 0.0229(11) -0.0046(10) 0.0045(9) 0.0051(9)
C24 0.0273(14) 0.0209(11) 0.0292(12) 0.0046(10) 0.0043(10) 0.0037(9)
C25 0.0261(14) 0.0184(10) 0.0256(11) -0.0024(9) 0.0041(10) -0.0024(8)
C26 0.0167(11) 0.0232(11) 0.0251(10) -0.0028(9) -0.0008(9) -0.0023(8)
C27 0.0207(12) 0.0219(11) 0.0287(11) 0.0006(9) -0.0053(10) -0.0008(9)
C28 0.0313(14) 0.0252(11) 0.0218(10) -0.0021(10) -0.0079(10) 0.0021(9)
C29 0.0266(13) 0.0253(11) 0.0195(10) -0.0041(10) 0.0027(9) 0.0014(8)
C30 0.0171(11) 0.0181(9) 0.0173(9) 0.0003(8) -0.0019(8) 0.0006(7)
N13 0.0195(10) 0.0177(8) 0.0186(8) -0.0022(7) 0.0002(7) -0.0008(7)
N14 0.0139(9) 0.0169(8) 0.0215(8) 0.0007(7) -0.0017(7) 0.0011(7)
N15 0.0136(9) 0.0196(9) 0.0203(8) -0.0003(7) 0.0002(7) 0.0025(7)
N16 0.0235(11) 0.0219(10) 0.0251(10) -0.0047(8) -0.0022(8) -0.0025(7)
N17 0.0170(10) 0.0218(9) 0.0297(10) 0.0037(8) -0.0006(8) 0.0014(8)
N18 0.0163(10) 0.0232(9) 0.0244(9) 0.0038(8) 0.0012(8) 0.0022(7)
C31 0.0217(12) 0.0235(11) 0.0250(11) 0.0012(9) -0.0056(9) -0.0016(9)
C32 0.0316(14) 0.0344(13) 0.0210(11) 0.0005(11) -0.0045(10) 0.0039(9)
C33 0.0269(13) 0.0304(12) 0.0176(10) -0.0032(10) 0.0026(9) 0.0020(9)
C34 0.0310(14) 0.0259(12) 0.0274(11) 0.0023(10) 0.0010(11) -0.0081(9)
C35 0.0297(14) 0.0384(14) 0.0210(11) 0.0018(11) 0.0037(10) 0.0007(10)
C36 0.0232(13) 0.0282(12) 0.0213(10) -0.0031(10) 0.0031(9) 0.0027(9)
C37 0.0268(13) 0.0217(11) 0.0244(11) 0.0051(9) 0.0025(10) 0.0019(9)
C38 0.0270(14) 0.0191(10) 0.0258(11) -0.0014(9) 0.0066(10) -0.0025(8)
C39 0.0164(11) 0.0246(11) 0.0215(10) -0.0037(9) 0.0008(8) -0.0022(8)
C40 0.0165(11) 0.0177(9) 0.0166(9) -0.0003(8) -0.0001(8) 0.0013(7)
N19 0.0187(10) 0.0208(9) 0.0188(8) 0.0010(7) 0.0010(7) 0.0021(7)
N20 0.0156(9) 0.0197(9) 0.0187(8) -0.0016(7) 0.0017(7) -0.0001(7)
N21 0.0169(9) 0.0169(8) 0.0204(8) 0.0012(7) -0.0002(7) 0.0009(7)
N22 0.0183(10) 0.0230(9) 0.0237(9) 0.0019(8) 0.0004(8) 0.0016(7)
N23 0.0243(11) 0.0207(10) 0.0250(9) -0.0032(8) 0.0011(8) -0.0044(7)
N24 0.0195(10) 0.0229(10) 0.0273(9) 0.0037(8) -0.0023(8) 0.0016(8)

loop_
_atom_type_symbol
_atom_type_description
_atom_type_scat_dispersion_real
_atom_type_scat_dispersion_imag
_atom_type_scat_source
C C 0.0033 0.0016 'International Tables Vol C Tables 4.2.6.8 and 6.1.1.4'
H H 0 0 'International Tables Vol C Tables 4.2.6.8 and 6.1.1.4'
N N 0.0061 0.0033 'International Tables Vol C Tables 4.2.6.8 and 6.1.1.4'

loop_
_geom_angle_atom_site_label_1
_geom_angle_atom_site_label_2
_geom_angle_atom_site_label_3
_geom_angle
N4 C1 C2 112.0(2)
N4 C1 H1 124.0
C2 C1 H1 124.0
C3 C2 C1 105.3(2)
C3 C2 H2 127.3
C1 C2 H2 127.3
N1 C3 C2 106.7(2)
N1 C3 H3 126.6
C2 C3 H3 126.6
N5 C4 C5 112.4(2)
N5 C4 H4 123.8
C5 C4 H4 123.8
C6 C5 C4 105.0(2)
C6 C5 H5 127.5
C4 C5 H5 127.5
N2 C6 C5 106.6(2)
N2 C6 H6 126.7
C5 C6 H6 126.7
N6 C7 C8 112.8(2)
N6 C7 H7 123.6
C8 C7 H7 123.6
C9 C8 C7 104.5(2)
C9 C8 H8 127.7
C7 C8 H8 127.7
N3 C9 C8 106.9(2)
N3 C9 H9 126.5
C8 C9 H9 126.5
N1 C10 N3 111.75(18)
N1 C10 N2 110.51(17)
N3 C10 N2 112.71(18)
N1 C10 H10 107.2
N3 C10 H10 107.2
N2 C10 H10 107.2
C3 N1 N4 111.90(18)
C3 N1 C10 130.70(19)
N4 N1 C10 116.13(18)
N5 N2 C6 112.16(19)
N5 N2 C10 117.44(18)
C6 N2 C10 130.40(19)
C9 N3 N6 112.55(19)
C9 N3 C10 125.4(2)
N6 N3 C10 121.98(18)
C1 N4 N1 104.0(2)
C4 N5 N2 103.9(2)
C7 N6 N3 103.20(19)
C12 C11 N7 106.6(2)
C12 C11 H11 126.7
N7 C11 H11 126.7
C11 C12 C13 105.2(2)
C11 C12 H12 127.4
C13 C12 H12 127.4
N10 C13 C12 112.4(2)
N10 C13 H13 123.8
C12 C13 H13 123.8
N11 C14 C15 112.0(2)
N11 C14 H14 124.0
C15 C14 H14 124.0
C16 C15 C14 105.2(2)
C16 C15 H15 127.4
C14 C15 H15 127.4
N8 C16 C15 106.7(2)
N8 C16 H16 126.6
C15 C16 H16 126.6
N12 C17 C18 112.4(2)
N12 C17 H17 123.8
C18 C17 H17 123.8
C19 C18 C17 104.8(2)
C19 C18 H18 127.6
C17 C18 H18 127.6
N9 C19 C18 107.0(2)
N9 C19 H19 126.5
C18 C19 H19 126.5
N8 C20 N7 111.98(17)
N8 C20 N9 111.58(17)
N7 C20 N9 111.47(18)
N8 C20 H20 107.2
N7 C20 H20 107.2
N9 C20 H20 107.2
N10 N7 C11 112.19(19)
N10 N7 C20 121.87(18)
C11 N7 C20 125.9(2)
C16 N8 N11 112.31(19)
C16 N8 C20 130.39(19)
N11 N8 C20 116.60(18)
N12 N9 C19 111.91(19)
N12 N9 C20 117.29(18)
C19 N9 C20 130.4(2)
C13 N10 N7 103.60(19)
C14 N11 N8 103.69(19)
C17 N12 N9 103.9(2)
N16 C21 C22 112.2(2)
N16 C21 H21 123.9
C22 C21 H21 123.9
C23 C22 C21 104.8(2)
C23 C22 H22 127.6
C21 C22 H22 127.6
N13 C23 C22 106.8(2)
N13 C23 H23 126.6
C22 C23 H23 126.6
N17 C24 C25 112.3(2)
N17 C24 H24 123.8
C25 C24 H24 123.8
C26 C25 C24 105.2(2)
C26 C25 H25 127.4
C24 C25 H25 127.4
C25 C26 N14 106.8(2)
C25 C26 H26 126.6
N14 C26 H26 126.6
N18 C27 C28 112.8(2)
N18 C27 H27 123.6
C28 C27 H27 123.6
C29 C28 C27 104.6(2)
C29 C28 H28 127.7
C27 C28 H28 127.7
N15 C29 C28 107.0(2)
N15 C29 H29 126.5
C28 C29 H29 126.5
N14 C30 N15 110.52(18)
N14 C30 N13 110.44(17)
N15 C30 N13 111.44(18)
N14 C30 H30 108.1
N15 C30 H30 108.1
N13 C30 H30 108.1
C23 N13 N16 112.10(19)
C23 N13 C30 129.5(2)
N16 N13 C30 118.17(18)
N17 N14 C26 111.97(18)
N17 N14 C30 117.13(19)
C26 N14 C30 130.2(2)
C29 N15 N18 112.11(18)
C29 N15 C30 126.88(19)
N18 N15 C30 120.55(17)
C21 N16 N13 104.02(19)
C24 N17 N14 103.72(19)
C27 N18 N15 103.58(19)
N22 C31 C32 112.2(2)
N22 C31 H31 123.9
C32 C31 H31 123.9
C33 C32 C31 104.8(2)
C33 C32 H32 127.6
C31 C32 H32 127.6
N19 C33 C32 107.1(2)
N19 C33 H33 126.4
C32 C33 H33 126.4
N23 C34 C35 112.1(2)
N23 C34 H34 123.9
C35 C34 H34 123.9
C36 C35 C34 105.2(2)
C36 C35 H35 127.4
C34 C35 H35 127.4
N20 C36 C35 106.4(2)
N20 C36 H36 126.8
C35 C36 H36 126.8
N24 C37 C38 112.1(2)
N24 C37 H37 123.9
C38 C37 H37 123.9
C39 C38 C37 105.2(2)
C39 C38 H38 127.4
C37 C38 H38 127.4
N21 C39 C38 106.2(2)
N21 C39 H39 126.9
C38 C39 H39 126.9
N19 C40 N20 111.48(18)
N19 C40 N21 110.96(18)
N20 C40 N21 110.04(16)
N19 C40 H40 108.1
N20 C40 H40 108.1
N21 C40 H40 108.1
C33 N19 N22 111.96(19)
C33 N19 C40 127.6(2)
N22 N19 C40 120.29(18)
N23 N20 C36 112.51(19)
N23 N20 C40 118.48(18)
C36 N20 C40 128.69(19)
C39 N21 N24 112.58(18)
C39 N21 C40 130.3(2)
N24 N21 C40 116.74(19)
C31 N22 N19 103.94(19)
C34 N23 N20 103.7(2)
C37 N24 N21 103.88(19)

loop_
_geom_bond_atom_site_label_1
_geom_bond_atom_site_label_2
_geom_bond_distance
C1 N4 1.330(3)
C1 C2 1.400(4)
C1 H1 0.9300
C2 C3 1.365(3)
C2 H2 0.9300
C3 N1 1.359(3)
C3 H3 0.9300
C4 N5 1.327(3)
C4 C5 1.399(4)
C4 H4 0.9300
C5 C6 1.365(3)
C5 H5 0.9300
C6 N2 1.362(3)
C6 H6 0.9300
C7 N6 1.330(3)
C7 C8 1.396(3)
C7 H7 0.9300
C8 C9 1.365(3)
C8 H8 0.9300
C9 N3 1.352(3)
C9 H9 0.9300
C10 N1 1.443(3)
C10 N3 1.444(3)
C10 N2 1.450(3)
C10 H10 0.9800
N1 N4 1.368(3)
N2 N5 1.360(3)
N3 N6 1.361(3)
C11 C12 1.358(3)
C11 N7 1.361(3)
C11 H11 0.9300
C12 C13 1.393(4)
C12 H12 0.9300
C13 N10 1.329(3)
C13 H13 0.9300
C14 N11 1.340(3)
C14 C15 1.396(4)
C14 H14 0.9300
C15 C16 1.367(3)
C15 H15 0.9300
C16 N8 1.358(3)
C16 H16 0.9300
C17 N12 1.328(3)
C17 C18 1.394(4)
C17 H17 0.9300
C18 C19 1.359(4)
C18 H18 0.9300
C19 N9 1.357(3)
C19 H19 0.9300
C20 N8 1.443(3)
C20 N7 1.443(3)
C20 N9 1.451(3)
C20 H20 0.9800
N7 N10 1.359(3)
N8 N11 1.362(3)
N9 N12 1.356(3)
C21 N16 1.328(3)
C21 C22 1.394(4)
C21 H21 0.9300
C22 C23 1.366(3)
C22 H22 0.9300
C23 N13 1.352(3)
C23 H23 0.9300
C24 N17 1.331(3)
C24 C25 1.392(3)
C24 H24 0.9300
C25 C26 1.359(3)
C25 H25 0.9300
C26 N14 1.361(3)
C26 H26 0.9300
C27 N18 1.324(3)
C27 C28 1.397(3)
C27 H27 0.9300
C28 C29 1.364(4)
C28 H28 0.9300
C29 N15 1.355(3)
C29 H29 0.9300
C30 N14 1.441(3)
C30 N15 1.446(3)
C30 N13 1.446(3)
C30 H30 0.9800
N13 N16 1.356(3)
N14 N17 1.361(3)
N15 N18 1.363(3)
C31 N22 1.331(3)
C31 C32 1.398(4)
C31 H31 0.9300
C32 C33 1.365(4)
C32 H32 0.9300
C33 N19 1.354(3)
C33 H33 0.9300
C34 N23 1.332(3)
C34 C35 1.393(4)
C34 H34 0.9300
C35 C36 1.364(3)
C35 H35 0.9300
C36 N20 1.356(3)
C36 H36 0.9300
C37 N24 1.326(3)
C37 C38 1.400(4)
C37 H37 0.9300
C38 C39 1.371(3)
C38 H38 0.9300
C39 N21 1.355(3)
C39 H39 0.9300
C40 N19 1.441(3)
C40 N20 1.449(3)
C40 N21 1.451(3)
C40 H40 0.9800
N19 N22 1.363(3)
N20 N23 1.355(3)
N21 N24 1.361(3)

loop_
_geom_torsion_atom_site_label_1
_geom_torsion_atom_site_label_2
_geom_torsion_atom_site_label_3
_geom_torsion_atom_site_label_4
_geom_torsion
_geom_torsion_publ_flag
N4 C1 C2 C3 1.0(3) ?
C1 C2 C3 N1 0.0(3) ?
N5 C4 C5 C6 -0.5(3) ?
C4 C5 C6 N2 0.4(3) ?
N6 C7 C8 C9 -0.2(3) ?
C7 C8 C9 N3 0.0(3) ?
C2 C3 N1 N4 -1.0(3) ?
C2 C3 N1 C10 -167.4(2) ?
N3 C10 N1 C3 -47.1(3) ?
N2 C10 N1 C3 79.3(3) ?
N3 C10 N1 N4 147.0(2) ?
N2 C10 N1 N4 -86.6(2) ?
C5 C6 N2 N5 -0.2(3) ?
C5 C6 N2 C10 179.4(2) ?
N1 C10 N2 N5 136.1(2) ?
N3 C10 N2 N5 -98.1(2) ?
N1 C10 N2 C6 -43.5(3) ?
N3 C10 N2 C6 82.3(3) ?
C8 C9 N3 N6 0.2(3) ?
C8 C9 N3 C10 -178.2(2) ?
N1 C10 N3 C9 -113.5(2) ?
N2 C10 N3 C9 121.4(2) ?
N1 C10 N3 N6 68.3(3) ?
N2 C10 N3 N6 -56.9(3) ?
C2 C1 N4 N1 -1.6(3) ?
C3 N1 N4 C1 1.6(3) ?
C10 N1 N4 C1 170.2(2) y
C5 C4 N5 N2 0.4(3) ?
C6 N2 N5 C4 -0.1(3) ?
C10 N2 N5 C4 -179.8(2) y
C8 C7 N6 N3 0.3(3) ?
C9 N3 N6 C7 -0.3(3) ?
C10 N3 N6 C7 178.15(19) y
N7 C11 C12 C13 0.3(3) ?
C11 C12 C13 N10 -0.5(3) ?
N11 C14 C15 C16 -0.7(3) ?
C14 C15 C16 N8 0.0(3) ?
N12 C17 C18 C19 0.3(3) ?
C17 C18 C19 N9 -0.8(3) ?
C12 C11 N7 N10 -0.1(3) ?
C12 C11 N7 C20 178.0(2) ?
N8 C20 N7 N10 -69.7(3) ?
N9 C20 N7 N10 56.1(3) ?
N8 C20 N7 C11 112.3(2) ?
N9 C20 N7 C11 -121.9(2) ?
C15 C16 N8 N11 0.7(3) ?
C15 C16 N8 C20 170.6(2) ?
N7 C20 N8 C16 51.6(3) ?
N9 C20 N8 C16 -74.1(3) ?
N7 C20 N8 N11 -138.81(19) ?
N9 C20 N8 N11 95.4(2) ?
C18 C19 N9 N12 1.0(3) ?
C18 C19 N9 C20 173.8(2) ?
N8 C20 N9 N12 -134.1(2) ?
N7 C20 N9 N12 99.9(2) ?
N8 C20 N9 C19 53.5(3) ?
N7 C20 N9 C19 -72.5(3) ?
C12 C13 N10 N7 0.4(3) ?
C11 N7 N10 C13 -0.2(3) ?
C20 N7 N10 C13 -178.4(2) y
C15 C14 N11 N8 1.1(3) ?
C16 N8 N11 C14 -1.1(3) ?
C20 N8 N11 C14 -172.51(19) y
C18 C17 N12 N9 0.3(3) ?
C19 N9 N12 C17 -0.8(3) ?
C20 N9 N12 C17 -174.6(2) y
N16 C21 C22 C23 -0.7(3) ?
C21 C22 C23 N13 1.1(3) ?
N17 C24 C25 C26 -0.3(3) ?
C24 C25 C26 N14 0.8(3) ?
N18 C27 C28 C29 -0.2(3) ?
C27 C28 C29 N15 0.0(3) ?
C22 C23 N13 N16 -1.1(3) ?
C22 C23 N13 C30 -175.4(2) ?
N14 C30 N13 C23 -38.5(3) ?
N15 C30 N13 C23 84.8(3) ?
N14 C30 N13 N16 147.52(19) ?
N15 C30 N13 N16 -89.2(2) ?
C25 C26 N14 N17 -1.0(3) ?
C25 C26 N14 C30 -171.1(2) ?
N15 C30 N14 N17 153.45(18) ?
N13 C30 N14 N17 -82.8(2) ?
N15 C30 N14 C26 -36.8(3) ?
N13 C30 N14 C26 86.9(3) ?
C28 C29 N15 N18 0.2(3) ?
C28 C29 N15 C30 172.4(2) ?
N14 C30 N15 C29 -94.2(3) ?
N13 C30 N15 C29 142.6(2) ?
N14 C30 N15 N18 77.4(2) ?
N13 C30 N15 N18 -45.9(3) ?
C22 C21 N16 N13 0.1(3) ?
C23 N13 N16 C21 0.6(3) ?
C30 N13 N16 C21 175.7(2) y
C25 C24 N17 N14 -0.2(3) ?
C26 N14 N17 C24 0.8(2) ?
C30 N14 N17 C24 172.31(19) y
C28 C27 N18 N15 0.3(3) ?
C29 N15 N18 C27 -0.3(2) ?
C30 N15 N18 C27 -173.08(19) y
N22 C31 C32 C33 0.2(3) ?
C31 C32 C33 N19 0.2(3) ?
N23 C34 C35 C36 0.5(3) ?
C34 C35 C36 N20 -1.0(3) ?
N24 C37 C38 C39 0.5(3) ?
C37 C38 C39 N21 -0.8(2) ?
C32 C33 N19 N22 -0.4(3) ?
C32 C33 N19 C40 -176.1(2) ?
N20 C40 N19 C33 -140.0(2) ?
N21 C40 N19 C33 96.9(3) ?
N20 C40 N19 N22 44.7(3) ?
N21 C40 N19 N22 -78.4(2) ?
C35 C36 N20 N23 1.3(3) ?
C35 C36 N20 C40 174.6(2) ?
N19 C40 N20 N23 92.1(2) ?
N21 C40 N20 N23 -144.3(2) ?
N19 C40 N20 C36 -80.8(3) ?
N21 C40 N20 C36 42.8(3) ?
C38 C39 N21 N24 0.9(2) ?
C38 C39 N21 C40 173.5(2) ?
N19 C40 N21 C39 29.0(3) ?
N20 C40 N21 C39 -94.8(3) ?
N19 C40 N21 N24 -158.64(18) ?
N20 C40 N21 N24 77.5(2) ?
C32 C31 N22 N19 -0.4(3) ?
C33 N19 N22 C31 0.5(3) ?
C40 N19 N22 C31 176.53(19) y
C35 C34 N23 N20 0.3(3) ?
C36 N20 N23 C34 -1.0(3) ?
C40 N20 N23 C34 -175.1(2) y
C38 C37 N24 N21 0.0(3) ?
C39 N21 N24 C37 -0.6(2) ?
C40 N21 N24 C37 -174.26(19) y

loop_
_cod_related_entry_id
_cod_related_entry_database
_cod_related_entry_code
1 ChemSpider 4412315
